data_1518929
loop_
_publ_author_name
'Louis R. Pignotti'
'Rudy L. Luck'
'Nihal Deligonul'
'John D. Protasiewicz'
'Kevin E. Johnson'
'Lillian P. Nguyen'
'Eugenijus Urnezius'

_publ_section_title
;
 Bimetallic nickel complexes supported by
 2,5-bis(phosphine)-1,4-hydroquinonate ligands. Structural,
 electrochemical and theoretical investigations
;
_journal_name_full 'Inorganica Chimica Acta'
_journal_page_first 275
_journal_page_last 285
_journal_volume 424
_journal_year 2015
_chemical_compound_source 'synthesis as described'
_chemical_formula_moiety 'C30 H40 F2 N2 Ni2 O2 P2 S2, 2(C4 H8 O)'
_chemical_formula_sum 'C38 H56 F2 N2 Ni2 O4 P2 S2'
_chemical_formula_weight 886.33
_space_group_IT_number 2
_symmetry_cell_setting triclinic
_symmetry_Int_Tables_number 2
_symmetry_space_group_name_Hall '-P 1'
_symmetry_space_group_name_H-M 'P -1'
_atom_sites_solution_hydrogens geom
_atom_sites_solution_primary direct
_atom_sites_solution_secondary difmap
_cell_angle_alpha 75.76(2)
_cell_angle_beta 82.07(2)
_cell_angle_gamma 68.31(2)
_cell_formula_units_Z 2
_cell_length_a 11.663(3)
_cell_length_b 11.840(2)
_cell_length_c 17.266(4)
_cell_measurement_reflns_used 25
_cell_measurement_temperature 291(2)
_cell_measurement_theta_max 15
_cell_measurement_theta_min 10
_cell_measurement_wavelength 0.71073
_cell_volume 2144.4(9)
_computing_cell_refinement 'CAD4 Express (Enraf Nonius, 1994)'
_computing_data_collection 'CAD4 Express (Enraf Nonius, 1994)'
_computing_data_reduction 'XCAD4 (Harms & Wocadlo, 1995)'
_computing_molecular_graphics 'Ortep-3 for Windows (Farrugia, 1997)'
_computing_publication_material 'WinGX publication routines (Farrugia, 1999)'
_computing_structure_refinement 'SHELXL-97 (Sheldrick, 2008)'
_computing_structure_solution 'SIR97 (Giacovazzo et al, 1997)'
_diffrn_ambient_temperature 291(2)
_diffrn_detector 'scintillation LiI'
_diffrn_detector_dtime 1.195
_diffrn_measured_fraction_theta_full 1
_diffrn_measured_fraction_theta_max 1
_diffrn_measurement_device '\k-geometry diffractometer'
_diffrn_measurement_device_type 'Enraf Nonius TurboCAD4'
_diffrn_measurement_method 'non-profiled \w/2\t scans'
_diffrn_orient_matrix_type
;
  x-axis points to radiation source
  the matrix is specified in reciprocal space
;
_diffrn_orient_matrix_UB_11 -0.087603
_diffrn_orient_matrix_UB_12 0.019265
_diffrn_orient_matrix_UB_13 -0.011823
_diffrn_orient_matrix_UB_21 0.026889
_diffrn_orient_matrix_UB_22 -0.072915
_diffrn_orient_matrix_UB_23 -0.026145
_diffrn_orient_matrix_UB_31 -0.011831
_diffrn_orient_matrix_UB_32 -0.054435
_diffrn_orient_matrix_UB_33 0.052508
_diffrn_radiation_monochromator graphite
_diffrn_radiation_probe x-ray
_diffrn_radiation_type MoK\a
_diffrn_radiation_wavelength 0.71073
_diffrn_reflns_av_R_equivalents 0.0097
_diffrn_reflns_av_unetI/netI 0.0167
_diffrn_reflns_limit_h_max 12
_diffrn_reflns_limit_h_min 0
_diffrn_reflns_limit_k_max 12
_diffrn_reflns_limit_k_min -11
_diffrn_reflns_limit_l_max 18
_diffrn_reflns_limit_l_min -18
_diffrn_reflns_number 5923
_diffrn_reflns_theta_full 22.47
_diffrn_reflns_theta_max 22.47
_diffrn_reflns_theta_min 1.22
_diffrn_source 'Enraf Nonius FR590'
_diffrn_standards_decay_% 1
_diffrn_standards_interval_time 166
_diffrn_standards_number 3
_exptl_absorpt_coefficient_mu 1.098
_exptl_absorpt_correction_T_max 0.7966
_exptl_absorpt_correction_T_min 0.7206
_exptl_absorpt_correction_type psi-scan
_exptl_absorpt_process_details
;
North A.C.T., Phillips D.C. & Mathews F.S. (1968) Acta. Cryst. A24, 351
        Number of psi-scan sets used was   9
        Theta correction was applied.
        Averaged transmission function was used.
        No Fourier smoothing was applied.
;
_exptl_crystal_colour green-brown
_exptl_crystal_density_diffrn 1.373
_exptl_crystal_density_method 'not measured'
_exptl_crystal_description prism
_exptl_crystal_F_000 932
_exptl_crystal_size_max 0.6
_exptl_crystal_size_mid 0.35
_exptl_crystal_size_min 0.2
_refine_diff_density_max 1.083
_refine_diff_density_min -0.428
_refine_diff_density_rms 0.055
_refine_ls_extinction_method none
_refine_ls_goodness_of_fit_ref 1.06
_refine_ls_hydrogen_treatment mixed
_refine_ls_matrix_type full
_refine_ls_number_parameters 513
_refine_ls_number_reflns 5591
_refine_ls_number_restraints 78
_refine_ls_restrained_S_all 1.053
_refine_ls_R_factor_all 0.0441
_refine_ls_R_factor_gt 0.0351
_refine_ls_shift/su_max 0.001
_refine_ls_shift/su_mean 0
_refine_ls_structure_factor_coef Fsqd
_refine_ls_weighting_details 'calc w=1/[\s^2^(Fo^2^)+(0.0560P)^2^+2.3904P] where P=(Fo^2^+2Fc^2^)/3'
_refine_ls_weighting_scheme calc
_refine_ls_wR_factor_gt 0.0995
_refine_ls_wR_factor_ref 0.1054
_reflns_number_gt 4851
_reflns_number_total 5591
_reflns_threshold_expression >2\s(I)
_cod_data_source_file ICA-2015-424-274-285-6.cif
_cod_data_source_block 6
_cod_original_cell_volume 2144.4(8)
_cod_database_code 1518929

loop_
_symmetry_equiv_pos_as_xyz
'x, y, z'
'-x, -y, -z'

loop_
_atom_site_label
_atom_site_type_symbol
_atom_site_fract_x
_atom_site_fract_y
_atom_site_fract_z
_atom_site_U_iso_or_equiv
_atom_site_adp_type
_atom_site_occupancy
_atom_site_symmetry_multiplicity
_atom_site_calc_flag
_atom_site_refinement_flags
_atom_site_disorder_assembly
_atom_site_disorder_group
Ni1 Ni 0.82215(4) 0.47630(4) 0.21756(2) 0.03883(15) Uani 1 1 d . . .
N11 N 0.9054(3) 0.3911(3) 0.31697(18) 0.0416(7) Uani 1 1 d . . .
O11 O 0.9694(2) 0.4009(2) 0.16112(13) 0.0413(6) Uani 1 1 d . . .
F11 F 0.8132(2) 0.6921(2) -0.07810(12) 0.0626(6) Uani 1 1 d . . .
P11 P 0.75050(8) 0.59566(8) 0.10643(5) 0.0392(2) Uani 1 1 d . . .
S11 S 0.65295(9) 0.54805(11) 0.28505(6) 0.0627(3) Uani 1 1 d . . .
C11 C 0.7119(4) 0.4998(3) 0.3804(2) 0.0459(9) Uani 1 1 d . . .
C12 C 0.8348(4) 0.4265(3) 0.3888(2) 0.0465(9) Uani 1 1 d . . .
C13 C 0.8852(5) 0.3908(5) 0.4614(2) 0.0813(16) Uani 1 1 d . . .
H13 H 0.9685 0.3427 0.4664 0.098 Uiso 1 1 calc R . .
C14 C 0.8117(6) 0.4264(6) 0.5281(3) 0.110(2) Uani 1 1 d . . .
H14 H 0.8461 0.4035 0.5776 0.132 Uiso 1 1 calc R . .
C15 C 0.6888(5) 0.4954(5) 0.5206(3) 0.0871(17) Uani 1 1 d . . .
H15 H 0.639 0.5165 0.5655 0.105 Uiso 1 1 calc R . .
C16 C 0.6390(4) 0.5332(4) 0.4476(2) 0.0618(11) Uani 1 1 d . . .
H16 H 0.5558 0.5816 0.4427 0.074 Uiso 1 1 calc R . .
C1 C 0.8885(3) 0.5501(3) 0.04158(19) 0.0355(8) Uani 1 1 d . . .
C2 C 0.9067(3) 0.5952(3) -0.03908(19) 0.0383(8) Uani 1 1 d . . .
C3 C 0.9840(3) 0.4502(3) 0.08322(18) 0.0346(8) Uani 1 1 d . . .
C121 C 0.6484(7) 0.8521(5) 0.0373(4) 0.115(2) Uani 1 1 d . . .
H12A H 0.5854 0.8299 0.0212 0.172 Uiso 1 1 calc R . .
H12B H 0.7107 0.8524 -0.0053 0.172 Uiso 1 1 calc R . .
H12C H 0.6125 0.9334 0.0494 0.172 Uiso 1 1 calc R . .
C122 C 0.7046(4) 0.7612(4) 0.1087(3) 0.0649(12) Uani 1 1 d . . .
H122 H 0.6369 0.7736 0.1499 0.078 Uiso 1 1 calc R . .
C123 C 0.8057(5) 0.7807(4) 0.1446(3) 0.0809(15) Uani 1 1 d . . .
H12D H 0.8334 0.7161 0.1911 0.121 Uiso 1 1 calc R . .
H12E H 0.774 0.86 0.1594 0.121 Uiso 1 1 calc R . .
H12F H 0.8736 0.7781 0.1059 0.121 Uiso 1 1 calc R . .
Ni2 Ni 0.85909(4) 0.10355(4) 0.28255(2) 0.03987(15) Uani 1 1 d . A .
N21 N 0.9508(3) 0.1479(4) 0.18342(18) 0.0434(8) Uani 1 1 d . A .
O21 O 0.9800(2) 0.1147(2) 0.33935(13) 0.0423(6) Uani 1 1 d . A .
F21 F 0.8342(2) -0.1080(2) 0.57691(12) 0.0561(6) Uani 1 1 d . A .
P21 P 0.78711(8) 0.01849(8) 0.39389(5) 0.0390(2) Uani 1 1 d . . .
S21 S 0.71837(10) 0.10526(11) 0.21415(6) 0.0583(3) Uani 1 1 d . . .
C21 C 0.7918(4) 0.1276(3) 0.1182(2) 0.0473(9) Uani 1 1 d . A .
C22 C 0.9031(4) 0.1471(3) 0.1102(2) 0.0448(9) Uani 1 1 d . . .
C23 C 0.9625(4) 0.1649(4) 0.0368(2) 0.0592(11) Uani 1 1 d . A .
H23 H 1.0371 0.1785 0.0319 0.071 Uiso 1 1 calc R . .
C24 C 0.9110(5) 0.1628(4) -0.0306(2) 0.0697(13) Uani 1 1 d . . .
H24 H 0.9512 0.1747 -0.0807 0.084 Uiso 1 1 calc R A .
C25 C 0.8020(5) 0.1433(4) -0.0232(2) 0.0690(13) Uani 1 1 d . A .
H25 H 0.7682 0.1414 -0.0684 0.083 Uiso 1 1 calc R . .
C26 C 0.7412(4) 0.1265(4) 0.0500(2) 0.0604(11) Uani 1 1 d . . .
H26 H 0.6661 0.1143 0.0542 0.072 Uiso 1 1 calc R A .
C131 C 0.5037(5) 0.6197(7) 0.1061(4) 0.112(2) Uani 1 1 d . . .
H13A H 0.4804 0.7062 0.1067 0.167 Uiso 1 1 calc R . .
H13B H 0.5091 0.572 0.16 0.167 Uiso 1 1 calc R . .
H13C H 0.4429 0.608 0.0798 0.167 Uiso 1 1 calc R . .
C132 C 0.6253(3) 0.5780(4) 0.0624(2) 0.0535(10) Uani 1 1 d . . .
H132 H 0.6182 0.6252 0.007 0.064 Uiso 1 1 calc R . .
C133 C 0.6590(5) 0.4416(5) 0.0627(4) 0.0962(19) Uani 1 1 d . . .
H13D H 0.7377 0.4125 0.0347 0.144 Uiso 1 1 calc R . .
H13E H 0.5972 0.4309 0.0367 0.144 Uiso 1 1 calc R . .
H13F H 0.6635 0.395 0.1169 0.144 Uiso 1 1 calc R . .
C4 C 0.9062(3) 0.0011(3) 0.45807(19) 0.0367(8) Uani 1 1 d . A .
C5 C 0.9176(3) -0.0540(3) 0.53851(19) 0.0381(8) Uani 1 1 d . . .
C6 C 0.9895(3) 0.0588(3) 0.41711(18) 0.0359(8) Uani 1 1 d . . .
C221 C 0.6474(6) 0.2198(6) 0.4574(5) 0.129(3) Uani 1 1 d . . .
H22A H 0.7159 0.1981 0.49 0.193 Uiso 1 1 calc R A .
H22B H 0.5723 0.2622 0.4849 0.193 Uiso 1 1 calc R . .
H22C H 0.659 0.2732 0.4076 0.193 Uiso 1 1 calc R . .
C222 C 0.6397(4) 0.1036(4) 0.4415(3) 0.0599(11) Uani 1 1 d . A .
H222 H 0.6261 0.0509 0.4927 0.072 Uiso 1 1 calc R . .
C223 C 0.5318(5) 0.1370(9) 0.3907(4) 0.150(4) Uani 1 1 d . . .
H22D H 0.5269 0.0625 0.3809 0.224 Uiso 1 1 calc R A .
H22E H 0.5431 0.19 0.3406 0.224 Uiso 1 1 calc R . .
H22F H 0.4568 0.1796 0.4181 0.224 Uiso 1 1 calc R . .
C231 C 0.7481(14) -0.2112(11) 0.4571(7) 0.094(4) Uani 0.450(10) 1 d PU A 1
H23A H 0.6733 -0.159 0.4796 0.14 Uiso 0.450(10) 1 calc PR A 1
H23B H 0.8118 -0.2416 0.4946 0.14 Uiso 0.450(10) 1 calc PR A 1
H23C H 0.7341 -0.2802 0.4455 0.14 Uiso 0.450(10) 1 calc PR A 1
C232 C 0.785(3) -0.142(3) 0.3859(17) 0.051(5) Uani 0.450(10) 1 d PU A 1
H232 H 0.7293 -0.1284 0.3442 0.061 Uiso 0.450(10) 1 calc PR A 1
C233 C 0.922(2) -0.201(3) 0.354(2) 0.079(7) Uani 0.450(10) 1 d PU A 1
H23D H 0.9761 -0.18 0.3798 0.119 Uiso 0.450(10) 1 calc PR A 1
H23E H 0.9285 -0.1703 0.297 0.119 Uiso 0.450(10) 1 calc PR A 1
H23F H 0.9446 -0.2902 0.3645 0.119 Uiso 0.450(10) 1 calc PR A 1
C931 C 0.6693(8) -0.1437(8) 0.3762(5) 0.073(3) Uani 0.550(10) 1 d PU A -2
H93A H 0.6128 -0.1544 0.4211 0.109 Uiso 0.550(10) 1 calc PR A -2
H93B H 0.6938 -0.2135 0.351 0.109 Uiso 0.550(10) 1 calc PR A -2
H93C H 0.6296 -0.0688 0.3385 0.109 Uiso 0.550(10) 1 calc PR A -2
C932 C 0.788(3) -0.135(3) 0.4064(15) 0.058(5) Uani 0.550(10) 1 d PU A -2
H932 H 0.7936 -0.173 0.4636 0.07 Uiso 0.550(10) 1 calc PR A -2
C933 C 0.898(2) -0.219(2) 0.3610(13) 0.066(5) Uani 0.550(10) 1 d PU A -2
H93D H 0.9712 -0.201 0.3634 0.099 Uiso 0.550(10) 1 calc PR A -2
H93E H 0.8791 -0.2033 0.3062 0.099 Uiso 0.550(10) 1 calc PR A -2
H93F H 0.9118 -0.3047 0.3855 0.099 Uiso 0.550(10) 1 calc PR A -2
O100 O 0.1306(4) 0.4581(5) 0.3027(2) 0.1004(12) Uani 1 1 d . . .
C101 C 0.2370(7) 0.3580(8) 0.2956(6) 0.167(4) Uani 1 1 d . . .
H10A H 0.2171 0.2936 0.2809 0.2 Uiso 1 1 calc R . .
H10B H 0.2763 0.3237 0.3464 0.2 Uiso 1 1 calc R . .
C102 C 0.3206(7) 0.4000(10) 0.2341(6) 0.179(4) Uani 1 1 d . . .
H10C H 0.3883 0.4055 0.2581 0.215 Uiso 1 1 calc R . .
H10D H 0.3542 0.3436 0.1977 0.215 Uiso 1 1 calc R . .
C103 C 0.2459(8) 0.5188(9) 0.1937(6) 0.168(4) Uani 1 1 d . . .
H10E H 0.2866 0.5784 0.1891 0.202 Uiso 1 1 calc R . .
H10F H 0.2323 0.5154 0.1403 0.202 Uiso 1 1 calc R . .
C104 C 0.1329(6) 0.5550(6) 0.2375(5) 0.115(2) Uani 1 1 d . . .
H10G H 0.0655 0.5745 0.2036 0.138 Uiso 1 1 calc R . .
H10H H 0.1228 0.629 0.2565 0.138 Uiso 1 1 calc R . .
O200 O 0.2132(4) 0.9637(4) 0.1982(2) 0.0998(12) Uani 1 1 d . . .
C201 C 0.2298(10) 0.8621(8) 0.2610(7) 0.179(5) Uani 1 1 d . . .
H20A H 0.1567 0.876 0.2971 0.215 Uiso 1 1 calc R . .
H20B H 0.242 0.7887 0.2408 0.215 Uiso 1 1 calc R . .
C202 C 0.3308(18) 0.8437(15) 0.3015(8) 0.260(11) Uani 1 1 d . . .
H20C H 0.3976 0.7688 0.2924 0.312 Uiso 1 1 calc R . .
H20D H 0.3098 0.8343 0.3585 0.312 Uiso 1 1 calc R . .
C203 C 0.3665(11) 0.9460(15) 0.2733(10) 0.216(7) Uani 1 1 d . . .
H20E H 0.4531 0.9209 0.2554 0.259 Uiso 1 1 calc R . .
H20F H 0.3534 0.9928 0.3146 0.259 Uiso 1 1 calc R . .
C204 C 0.2907(9) 1.0179(9) 0.2085(7) 0.188(5) Uani 1 1 d . . .
H20G H 0.2435 1.1 0.2187 0.225 Uiso 1 1 calc R . .
H20H H 0.3422 1.0276 0.1599 0.225 Uiso 1 1 calc R . .
H111 H 0.929(4) 0.313(4) 0.322(2) 0.050(12) Uiso 1 1 d . . .
H112 H 0.966(4) 0.407(4) 0.309(2) 0.051(14) Uiso 1 1 d . . .
H211 H 1.033(4) 0.085(4) 0.191(2) 0.065(13) Uiso 1 1 d . . .
H212 H 0.959(4) 0.212(4) 0.176(2) 0.050(13) Uiso 1 1 d . . .

loop_
_atom_site_aniso_label
_atom_site_aniso_U_11
_atom_site_aniso_U_22
_atom_site_aniso_U_33
_atom_site_aniso_U_23
_atom_site_aniso_U_13
_atom_site_aniso_U_12
Ni1 0.0424(3) 0.0415(3) 0.0275(2) -0.00455(19) 0.00101(19) -0.0115(2)
N11 0.047(2) 0.039(2) 0.0328(17) -0.0055(14) 0.0036(14) -0.0118(16)
O11 0.0464(14) 0.0390(13) 0.0267(13) -0.0016(10) 0.0008(10) -0.0060(11)
F11 0.0523(13) 0.0619(14) 0.0376(12) 0.0034(10) -0.0041(10) 0.0126(11)
P11 0.0381(5) 0.0411(5) 0.0319(5) -0.0071(4) -0.0004(4) -0.0073(4)
S11 0.0453(6) 0.0864(8) 0.0390(6) -0.0098(5) 0.0035(4) -0.0076(5)
C11 0.058(2) 0.042(2) 0.035(2) -0.0066(16) 0.0062(17) -0.0173(18)
C12 0.061(2) 0.040(2) 0.031(2) -0.0069(16) 0.0031(17) -0.0122(18)
C13 0.080(3) 0.090(3) 0.039(3) -0.017(2) -0.014(2) 0.015(3)
C14 0.115(5) 0.126(5) 0.036(3) -0.024(3) -0.012(3) 0.024(4)
C15 0.102(4) 0.088(4) 0.038(3) -0.022(2) 0.008(3) 0.006(3)
C16 0.070(3) 0.054(2) 0.045(2) -0.0109(19) 0.012(2) -0.007(2)
C1 0.0391(19) 0.0338(18) 0.0313(18) -0.0057(15) -0.0017(15) -0.0107(15)
C2 0.0389(19) 0.0340(18) 0.0307(18) -0.0006(15) -0.0079(15) -0.0018(16)
C3 0.0429(19) 0.0327(18) 0.0261(19) -0.0031(14) -0.0028(15) -0.0123(15)
C121 0.146(6) 0.065(4) 0.120(5) -0.007(3) -0.031(5) -0.021(4)
C122 0.081(3) 0.044(2) 0.056(3) -0.016(2) -0.012(2) 0.000(2)
C123 0.123(4) 0.062(3) 0.073(3) -0.023(2) -0.010(3) -0.041(3)
Ni2 0.0499(3) 0.0404(3) 0.0297(3) -0.00242(19) -0.0066(2) -0.0178(2)
N21 0.059(2) 0.0411(19) 0.0331(17) -0.0030(14) -0.0071(14) -0.0220(18)
O21 0.0546(15) 0.0461(14) 0.0285(13) 0.0001(11) -0.0054(11) -0.0242(12)
F21 0.0638(14) 0.0773(15) 0.0378(11) 0.0037(10) -0.0035(10) -0.0464(12)
P21 0.0430(5) 0.0392(5) 0.0348(5) -0.0034(4) -0.0056(4) -0.0160(4)
S21 0.0637(7) 0.0781(7) 0.0403(6) -0.0007(5) -0.0113(5) -0.0375(6)
C21 0.065(3) 0.041(2) 0.038(2) -0.0037(16) -0.0116(18) -0.0204(19)
C22 0.063(2) 0.0370(19) 0.035(2) -0.0057(15) -0.0090(17) -0.0168(18)
C23 0.072(3) 0.067(3) 0.041(2) -0.0100(19) -0.001(2) -0.029(2)
C24 0.094(4) 0.088(3) 0.032(2) -0.011(2) -0.004(2) -0.038(3)
C25 0.100(4) 0.074(3) 0.040(3) -0.009(2) -0.023(2) -0.033(3)
C26 0.078(3) 0.059(3) 0.053(3) -0.005(2) -0.023(2) -0.031(2)
C131 0.078(4) 0.163(6) 0.096(4) -0.032(4) -0.005(3) -0.042(4)
C132 0.040(2) 0.063(3) 0.051(2) -0.0026(19) -0.0079(18) -0.0158(19)
C133 0.099(4) 0.070(3) 0.133(5) -0.010(3) -0.055(4) -0.036(3)
C4 0.0408(19) 0.0369(19) 0.0334(19) -0.0074(15) -0.0034(15) -0.0141(15)
C5 0.044(2) 0.0414(19) 0.0306(19) -0.0026(15) 0.0025(15) -0.0212(17)
C6 0.045(2) 0.0341(18) 0.0276(19) -0.0055(15) -0.0019(15) -0.0126(15)
C221 0.098(4) 0.083(4) 0.201(8) -0.075(5) 0.039(5) -0.014(3)
C222 0.048(2) 0.067(3) 0.056(3) -0.007(2) 0.0004(19) -0.014(2)
C223 0.050(3) 0.257(10) 0.097(5) -0.043(5) -0.013(3) 0.004(4)
C231 0.141(11) 0.079(8) 0.083(8) -0.004(6) -0.001(7) -0.073(8)
C232 0.076(9) 0.034(7) 0.056(13) -0.011(8) -0.028(8) -0.026(6)
C233 0.084(12) 0.040(9) 0.130(14) -0.048(10) 0.002(8) -0.023(8)
C931 0.087(6) 0.080(6) 0.074(6) -0.006(5) -0.017(5) -0.058(5)
C932 0.077(7) 0.058(8) 0.060(12) -0.020(7) -0.026(7) -0.035(5)
C933 0.076(7) 0.044(9) 0.083(8) -0.009(6) -0.029(7) -0.020(7)
O100 0.096(3) 0.142(4) 0.079(3) -0.022(2) 0.002(2) -0.062(3)
C101 0.083(5) 0.128(6) 0.225(10) 0.074(6) -0.032(6) -0.026(5)
C102 0.098(6) 0.177(9) 0.182(9) 0.018(7) 0.025(6) -0.005(6)
C103 0.153(8) 0.148(8) 0.141(7) 0.026(6) 0.039(6) -0.033(6)
C104 0.110(5) 0.094(5) 0.136(6) -0.018(4) 0.016(5) -0.042(4)
O200 0.101(3) 0.114(3) 0.085(3) -0.029(2) -0.021(2) -0.027(2)
C201 0.181(10) 0.089(6) 0.214(12) 0.006(7) 0.025(9) -0.023(6)
C202 0.27(2) 0.244(18) 0.120(8) 0.003(10) -0.070(11) 0.069(15)
C203 0.128(8) 0.277(17) 0.258(18) -0.144(14) -0.079(10) -0.007(11)
C204 0.144(8) 0.162(9) 0.245(12) 0.052(8) -0.076(8) -0.078(7)

loop_
_atom_type_symbol
_atom_type_description
_atom_type_scat_dispersion_real
_atom_type_scat_dispersion_imag
_atom_type_scat_source
C C 0.0033 0.0016 'International Tables Vol C Tables 4.2.6.8 and 6.1.1.4'
H H 0 0 'International Tables Vol C Tables 4.2.6.8 and 6.1.1.4'
N N 0.0061 0.0033 'International Tables Vol C Tables 4.2.6.8 and 6.1.1.4'
O O 0.0106 0.006 'International Tables Vol C Tables 4.2.6.8 and 6.1.1.4'
F F 0.0171 0.0103 'International Tables Vol C Tables 4.2.6.8 and 6.1.1.4'
P P 0.1023 0.0942 'International Tables Vol C Tables 4.2.6.8 and 6.1.1.4'
S S 0.1246 0.1234 'International Tables Vol C Tables 4.2.6.8 and 6.1.1.4'
Ni Ni 0.3393 1.1124 'International Tables Vol C Tables 4.2.6.8 and 6.1.1.4'

loop_
_geom_angle_atom_site_label_1
_geom_angle_atom_site_label_2
_geom_angle_atom_site_label_3
_geom_angle
_geom_angle_site_symmetry_1
_geom_angle_site_symmetry_3
O11 Ni1 N11 88.82(12) . .
O11 Ni1 S11 175.45(8) . .
N11 Ni1 S11 89.64(10) . .
O11 Ni1 P11 88.78(7) . .
N11 Ni1 P11 168.26(13) . .
S11 Ni1 P11 93.58(5) . .
C12 N11 Ni1 115.2(2) . .
C12 N11 H111 109(3) . .
Ni1 N11 H111 111(3) . .
C12 N11 H112 113(3) . .
Ni1 N11 H112 103(3) . .
H111 N11 H112 105(4) . .
C3 O11 Ni1 118.7(2) . .
C1 P11 C132 107.56(17) . .
C1 P11 C122 110.04(19) . .
C132 P11 C122 107.1(2) . .
C1 P11 Ni1 99.11(11) . .
C132 P11 Ni1 120.39(14) . .
C122 P11 Ni1 112.04(14) . .
C11 S11 Ni1 98.47(13) . .
C12 C11 C16 119.1(4) . .
C12 C11 S11 118.8(3) . .
C16 C11 S11 122.1(3) . .
C13 C12 C11 120.6(4) . .
C13 C12 N11 122.8(4) . .
C11 C12 N11 116.7(3) . .
C12 C13 C14 119.8(5) . .
C12 C13 H13 120.1 . .
C14 C13 H13 120.1 . .
C15 C14 C13 119.8(5) . .
C15 C14 H14 120.1 . .
C13 C14 H14 120.1 . .
C16 C15 C14 120.3(4) . .
C16 C15 H15 119.9 . .
C14 C15 H15 119.9 . .
C15 C16 C11 120.4(4) . .
C15 C16 H16 119.8 . .
C11 C16 H16 119.8 . .
C2 C1 C3 119.7(3) . .
C2 C1 P11 129.2(3) . .
C3 C1 P11 111.0(2) . .
F11 C2 C1 118.7(3) . .
F11 C2 C3 117.3(3) . 2_765
C1 C2 C3 124.0(3) . 2_765
O11 C3 C2 121.9(3) . 2_765
O11 C3 C1 121.8(3) . .
C2 C3 C1 116.3(3) 2_765 .
C122 C121 H12A 109.5 . .
C122 C121 H12B 109.5 . .
H12A C121 H12B 109.5 . .
C122 C121 H12C 109.5 . .
H12A C121 H12C 109.5 . .
H12B C121 H12C 109.5 . .
C121 C122 C123 117.8(5) . .
C121 C122 P11 117.0(3) . .
C123 C122 P11 109.1(3) . .
C121 C122 H122 103.6 . .
C123 C122 H122 103.6 . .
P11 C122 H122 103.6 . .
C122 C123 H12D 109.5 . .
C122 C123 H12E 109.5 . .
H12D C123 H12E 109.5 . .
C122 C123 H12F 109.5 . .
H12D C123 H12F 109.5 . .
H12E C123 H12F 109.5 . .
O21 Ni2 N21 88.31(11) . .
O21 Ni2 S21 175.76(8) . .
N21 Ni2 S21 89.77(10) . .
O21 Ni2 P21 88.83(7) . .
N21 Ni2 P21 168.44(12) . .
S21 Ni2 P21 93.78(4) . .
C22 N21 Ni2 115.8(2) . .
C22 N21 H211 110(2) . .
Ni2 N21 H211 103(2) . .
C22 N21 H212 106(3) . .
Ni2 N21 H212 115(3) . .
H211 N21 H212 106(4) . .
C6 O21 Ni2 118.5(2) . .
C932 P21 C4 103.7(8) . .
C932 P21 C222 105.7(10) . .
C4 P21 C222 105.79(17) . .
C932 P21 C232 10.9(15) . .
C4 P21 C232 111.7(8) . .
C222 P21 C232 109.1(10) . .
C932 P21 Ni2 119.1(9) . .
C4 P21 Ni2 98.61(11) . .
C222 P21 Ni2 121.27(14) . .
C232 P21 Ni2 109.7(9) . .
C21 S21 Ni2 98.43(13) . .
C22 C21 C26 118.8(4) . .
C22 C21 S21 119.1(3) . .
C26 C21 S21 122.1(3) . .
C23 C22 C21 120.7(3) . .
C23 C22 N21 123.1(4) . .
C21 C22 N21 116.2(3) . .
C22 C23 C24 119.7(4) . .
C22 C23 H23 120.2 . .
C24 C23 H23 120.2 . .
C25 C24 C23 120.0(4) . .
C25 C24 H24 120 . .
C23 C24 H24 120 . .
C24 C25 C26 120.7(4) . .
C24 C25 H25 119.6 . .
C26 C25 H25 119.6 . .
C25 C26 C21 120.1(4) . .
C25 C26 H26 120 . .
C21 C26 H26 120 . .
C132 C131 H13A 109.5 . .
C132 C131 H13B 109.5 . .
H13A C131 H13B 109.5 . .
C132 C131 H13C 109.5 . .
H13A C131 H13C 109.5 . .
H13B C131 H13C 109.5 . .
C131 C132 C133 108.0(4) . .
C131 C132 P11 114.0(3) . .
C133 C132 P11 108.1(3) . .
C131 C132 H132 108.9 . .
C133 C132 H132 108.9 . .
P11 C132 H132 108.9 . .
C132 C133 H13D 109.5 . .
C132 C133 H13E 109.5 . .
H13D C133 H13E 109.5 . .
C132 C133 H13F 109.5 . .
H13D C133 H13F 109.5 . .
H13E C133 H13F 109.5 . .
C5 C4 C6 120.3(3) . .
C5 C4 P21 128.1(3) . .
C6 C4 P21 111.5(2) . .
F21 C5 C4 118.8(3) . .
F21 C5 C6 117.6(3) . 2_756
C4 C5 C6 123.6(3) . 2_756
O21 C6 C5 122.1(3) . 2_756
O21 C6 C4 121.8(3) . .
C5 C6 C4 116.2(3) 2_756 .
C222 C221 H22A 109.5 . .
C222 C221 H22B 109.5 . .
H22A C221 H22B 109.5 . .
C222 C221 H22C 109.5 . .
H22A C221 H22C 109.5 . .
H22B C221 H22C 109.5 . .
C221 C222 C223 109.8(5) . .
C221 C222 P21 109.2(3) . .
C223 C222 P21 112.2(4) . .
C221 C222 H222 108.6 . .
C223 C222 H222 108.6 . .
P21 C222 H222 108.6 . .
C222 C223 H22D 109.5 . .
C222 C223 H22E 109.5 . .
H22D C223 H22E 109.5 . .
C222 C223 H22F 109.5 . .
H22D C223 H22F 109.5 . .
H22E C223 H22F 109.5 . .
C232 C231 H23A 109.5 . .
C232 C231 H23B 109.5 . .
H23A C231 H23B 109.5 . .
C232 C231 H23C 109.5 . .
H23A C231 H23C 109.5 . .
H23B C231 H23C 109.5 . .
C231 C232 C233 116(2) . .
C231 C232 P21 115.1(17) . .
C233 C232 P21 100(2) . .
C231 C232 H232 108.6 . .
C233 C232 H232 108.6 . .
P21 C232 H232 108.6 . .
C232 C233 H23D 109.5 . .
C232 C233 H23E 109.5 . .
H23D C233 H23E 109.5 . .
C232 C233 H23F 109.5 . .
H23D C233 H23F 109.5 . .
H23E C233 H23F 109.5 . .
C932 C931 H93A 109.5 . .
C932 C931 H93B 109.5 . .
H93A C931 H93B 109.5 . .
C932 C931 H93C 109.5 . .
H93A C931 H93C 109.5 . .
H93B C931 H93C 109.5 . .
C933 C932 C931 103.9(17) . .
C933 C932 P21 114(2) . .
C931 C932 P21 114.6(17) . .
C933 C932 H932 107.9 . .
C931 C932 H932 107.9 . .
P21 C932 H932 107.9 . .
C932 C933 H93D 109.5 . .
C932 C933 H93E 109.5 . .
H93D C933 H93E 109.5 . .
C932 C933 H93F 109.5 . .
H93D C933 H93F 109.5 . .
H93E C933 H93F 109.5 . .
C101 O100 C104 107.3(5) . .
O100 C101 C102 108.7(6) . .
O100 C101 H10A 109.9 . .
C102 C101 H10A 109.9 . .
O100 C101 H10B 109.9 . .
C102 C101 H10B 109.9 . .
H10A C101 H10B 108.3 . .
C103 C102 C101 104.5(6) . .
C103 C102 H10C 110.9 . .
C101 C102 H10C 110.9 . .
C103 C102 H10D 110.9 . .
C101 C102 H10D 110.9 . .
H10C C102 H10D 108.9 . .
C104 C103 C102 108.4(7) . .
C104 C103 H10E 110 . .
C102 C103 H10E 110 . .
C104 C103 H10F 110 . .
C102 C103 H10F 110 . .
H10E C103 H10F 108.4 . .
C103 C104 O100 109.3(6) . .
C103 C104 H10G 109.8 . .
O100 C104 H10G 109.8 . .
C103 C104 H10H 109.8 . .
O100 C104 H10H 109.8 . .
H10G C104 H10H 108.3 . .
C204 O200 C201 105.8(7) . .
C202 C201 O200 109.7(10) . .
C202 C201 H20A 109.7 . .
O200 C201 H20A 109.7 . .
C202 C201 H20B 109.7 . .
O200 C201 H20B 109.7 . .
H20A C201 H20B 108.2 . .
C201 C202 C203 107.7(11) . .
C201 C202 H20C 110.2 . .
C203 C202 H20C 110.2 . .
C201 C202 H20D 110.2 . .
C203 C202 H20D 110.2 . .
H20C C202 H20D 108.5 . .
C202 C203 C204 104.9(11) . .
C202 C203 H20E 110.8 . .
C204 C203 H20E 110.8 . .
C202 C203 H20F 110.8 . .
C204 C203 H20F 110.8 . .
H20E C203 H20F 108.8 . .
O200 C204 C203 111.0(9) . .
O200 C204 H20G 109.4 . .
C203 C204 H20G 109.4 . .
O200 C204 H20H 109.4 . .
C203 C204 H20H 109.4 . .
H20G C204 H20H 108 . .

loop_
_geom_bond_atom_site_label_1
_geom_bond_atom_site_label_2
_geom_bond_distance
_geom_bond_site_symmetry_2
Ni1 O11 1.878(2) .
Ni1 N11 1.947(3) .
Ni1 S11 2.1418(12) .
Ni1 P11 2.1477(12) .
N11 C12 1.453(5) .
N11 H111 0.84(4) .
N11 H112 0.79(4) .
O11 C3 1.343(4) .
F11 C2 1.363(4) .
P11 C1 1.815(3) .
P11 C132 1.834(4) .
P11 C122 1.840(4) .
S11 C11 1.752(4) .
C11 C12 1.380(5) .
C11 C16 1.389(5) .
C12 C13 1.362(6) .
C13 C14 1.393(7) .
C13 H13 0.93 .
C14 C15 1.368(7) .
C14 H14 0.93 .
C15 C16 1.364(6) .
C15 H15 0.93 .
C16 H16 0.93 .
C1 C2 1.381(5) .
C1 C3 1.409(5) .
C2 C3 1.386(5) 2_765
C3 C2 1.386(5) 2_765
C121 C122 1.468(7) .
C121 H12A 0.96 .
C121 H12B 0.96 .
C121 H12C 0.96 .
C122 C123 1.516(6) .
C122 H122 0.98 .
C123 H12D 0.96 .
C123 H12E 0.96 .
C123 H12F 0.96 .
Ni2 O21 1.884(2) .
Ni2 N21 1.954(3) .
Ni2 S21 2.1418(12) .
Ni2 P21 2.1546(11) .
N21 C22 1.453(5) .
N21 H211 0.97(5) .
N21 H212 0.78(4) .
O21 C6 1.343(4) .
F21 C5 1.368(4) .
P21 C932 1.77(3) .
P21 C4 1.817(3) .
P21 C222 1.840(4) .
P21 C232 1.95(3) .
S21 C21 1.762(4) .
C21 C22 1.385(5) .
C21 C26 1.393(5) .
C22 C23 1.365(5) .
C23 C24 1.390(6) .
C23 H23 0.93 .
C24 C25 1.358(6) .
C24 H24 0.93 .
C25 C26 1.368(6) .
C25 H25 0.93 .
C26 H26 0.93 .
C131 C132 1.481(7) .
C131 H13A 0.96 .
C131 H13B 0.96 .
C131 H13C 0.96 .
C132 C133 1.512(6) .
C132 H132 0.98 .
C133 H13D 0.96 .
C133 H13E 0.96 .
C133 H13F 0.96 .
C4 C5 1.383(5) .
C4 C6 1.405(5) .
C5 C6 1.387(5) 2_756
C6 C5 1.387(5) 2_756
C221 C222 1.503(7) .
C221 H22A 0.96 .
C221 H22B 0.96 .
C221 H22C 0.96 .
C222 C223 1.508(7) .
C222 H222 0.98 .
C223 H22D 0.96 .
C223 H22E 0.96 .
C223 H22F 0.96 .
C231 C232 1.41(4) .
C231 H23A 0.96 .
C231 H23B 0.96 .
C231 H23C 0.96 .
C232 C233 1.57(4) .
C232 H232 0.98 .
C233 H23D 0.96 .
C233 H23E 0.96 .
C233 H23F 0.96 .
C931 C932 1.60(3) .
C931 H93A 0.96 .
C931 H93B 0.96 .
C931 H93C 0.96 .
C932 C933 1.55(4) .
C932 H932 0.98 .
C933 H93D 0.96 .
C933 H93E 0.96 .
C933 H93F 0.96 .
O100 C101 1.379(9) .
O100 C104 1.401(7) .
C101 C102 1.463(10) .
C101 H10A 0.97 .
C101 H10B 0.97 .
C102 C103 1.415(10) .
C102 H10C 0.97 .
C102 H10D 0.97 .
C103 C104 1.400(9) .
C103 H10E 0.97 .
C103 H10F 0.97 .
C104 H10G 0.97 .
C104 H10H 0.97 .
O200 C204 1.338(9) .
O200 C201 1.380(10) .
C201 C202 1.373(17) .
C201 H20A 0.97 .
C201 H20B 0.97 .
C202 C203 1.381(18) .
C202 H20C 0.97 .
C202 H20D 0.97 .
C203 C204 1.417(14) .
C203 H20E 0.97 .
C203 H20F 0.97 .
C204 H20G 0.97 .
C204 H20H 0.97 .
